data_4343399
loop_
_publ_author_name
'Hu, Fa-Lu'
'Jiang, Fei-Long'
'Zheng, Jun'
'Wu, Ming-Yan'
'Pang, Jian-Dong'
'Hong, Mao-Chun'

_publ_section_title
;
 Magnetic Properties of 3D Heptanuclear Lanthanide Frameworks Supported by
 Mixed Ligands.
;
_journal_issue 13
_journal_name_full 'Inorganic chemistry'
_journal_page_first 6081
_journal_page_last 6083
_journal_paper_doi 10.1021/acs.inorgchem.5b00917
_journal_volume 54
_journal_year 2015
_chemical_formula_sum 'C88 H71 Gd7 N3 O39.5'
_chemical_formula_weight 2903.22
_chemical_name_systematic
;
 ?
;
_space_group_crystal_system triclinic
_space_group_IT_number 2
_space_group_name_Hall '-P 1'
_space_group_name_H-M_alt 'P -1'
_symmetry_space_group_name_Hall '-P 1'
_symmetry_space_group_name_H-M 'P -1'
_atom_sites_solution_hydrogens geom
_audit_creation_method SHELXL-2013
_cell_angle_alpha 99.309(2)
_cell_angle_beta 106.023(2)
_cell_angle_gamma 112.189(2)
_cell_formula_units_Z 2
_cell_length_a 13.9029(3)
_cell_length_b 16.9641(3)
_cell_length_c 22.0259(5)
_cell_measurement_reflns_used 24204
_cell_measurement_temperature 293(2)
_cell_measurement_theta_max 76.3230
_cell_measurement_theta_min 3.9050
_cell_volume 4411.9(2)
_computing_structure_refinement 'SHELXL-2013 (Sheldrick, 2013)'
_diffrn_ambient_temperature 293(2)
_diffrn_detector_area_resol_mean 10.5594
_diffrn_measured_fraction_theta_full 0.999
_diffrn_measured_fraction_theta_max 0.986
_diffrn_measurement_device_type 'SuperNova, Dual, Cu at zero, Atlas'
_diffrn_measurement_method '\w scans'
_diffrn_radiation_type CuK\a
_diffrn_radiation_wavelength 1.54184
_diffrn_reflns_av_R_equivalents 0.0355
_diffrn_reflns_av_unetI/netI 0.0361
_diffrn_reflns_Laue_measured_fraction_full 0.999
_diffrn_reflns_Laue_measured_fraction_max 0.986
_diffrn_reflns_limit_h_max 17
_diffrn_reflns_limit_h_min -17
_diffrn_reflns_limit_k_max 16
_diffrn_reflns_limit_k_min -21
_diffrn_reflns_limit_l_max 27
_diffrn_reflns_limit_l_min -27
_diffrn_reflns_number 47345
_diffrn_reflns_point_group_measured_fraction_full 0.999
_diffrn_reflns_point_group_measured_fraction_max 0.986
_diffrn_reflns_theta_full 67.684
_diffrn_reflns_theta_max 76.615
_diffrn_reflns_theta_min 3.531
_exptl_absorpt_coefficient_mu 34.248
_exptl_absorpt_correction_T_max 1.00000
_exptl_absorpt_correction_T_min 0.79194
_exptl_absorpt_correction_type multi-scan
_exptl_crystal_colour yellow
_exptl_crystal_density_diffrn 2.185
_exptl_crystal_description prism
_exptl_crystal_F_000 2768
_refine_diff_density_max 3.635
_refine_diff_density_min -2.228
_refine_diff_density_rms 0.150
_refine_ls_extinction_method none
_refine_ls_goodness_of_fit_ref 1.057
_refine_ls_hydrogen_treatment constr
_refine_ls_matrix_type full
_refine_ls_number_parameters 1180
_refine_ls_number_reflns 18307
_refine_ls_number_restraints 24
_refine_ls_restrained_S_all 1.065
_refine_ls_R_factor_all 0.0534
_refine_ls_R_factor_gt 0.0455
_refine_ls_shift/su_max 0.001
_refine_ls_shift/su_mean 0.000
_refine_ls_structure_factor_coef Fsqd
_refine_ls_weighting_details
;
 w=1/[\s^2^(Fo^2^)+(0.0341P)^2^+41.7641P]
 where P=(Fo^2^+2Fc^2^)/3
;
_refine_ls_weighting_scheme calc
_refine_ls_wR_factor_gt 0.1020
_refine_ls_wR_factor_ref 0.1084
_reflns_Friedel_coverage 0.000
_reflns_number_gt 16232
_reflns_number_total 18307
_reflns_threshold_expression 'I > 2\s(I)'
_cod_data_source_file ic5b00917_si_002.cif
_cod_data_source_block G:\paper\201411~1\RECLUS~1\Ln7\MANUSC~1\submited\_HE16B~1\exp_2805
_cod_depositor_comments 'Adding full bibliography for 4343398--4343399.cif.'
_cod_original_cell_volume 4411.89(18)
_cod_original_formula_sum 'C88 H71 Gd7 N3 O39.50'
_cod_database_code 4343399
_shelx_space_group_comment
;
The symmetry employed for this shelxl refinement is uniquely defined
by the following loop, which should always be used as a source of
symmetry information in preference to the above space-group names.
They are only intended as comments.
;
_shelxl_version_number 2013-2

loop_
_space_group_symop_operation_xyz
'x, y, z'
'-x, -y, -z'

loop_
_atom_site_label
_atom_site_type_symbol
_atom_site_fract_x
_atom_site_fract_y
_atom_site_fract_z
_atom_site_U_iso_or_equiv
_atom_site_adp_type
_atom_site_occupancy
_atom_site_site_symmetry_order
_atom_site_calc_flag
_atom_site_refinement_flags_posn
_atom_site_refinement_flags_adp
_atom_site_refinement_flags_occupancy
Gd1 Gd 0.93622(3) 0.83145(3) 0.39052(2) 0.03661(12) Uani 1 1 d . . .
Gd2 Gd 0.96768(4) 0.64643(4) 0.44971(2) 0.03944(12) Uani 1 1 d . . .
Gd3 Gd 0.67966(3) 0.62819(3) 0.37096(2) 0.03218(10) Uani 1 1 d . . .
Gd4 Gd 0.85131(3) 0.61745(3) 0.26686(2) 0.02321(8) Uani 1 1 d . . .
Gd5 Gd 0.84956(3) 0.60819(2) 0.09081(2) 0.01545(7) Uani 1 1 d . . .
Gd6 Gd 0.60066(3) 0.59755(2) 0.12997(2) 0.01739(7) Uani 1 1 d . . .
Gd7 Gd 0.66957(3) 0.40898(2) 0.12465(2) 0.01869(8) Uani 1 1 d . . .
O1 O 0.9916(4) 0.7217(4) 0.3735(2) 0.0300(11) Uani 1 1 d . . .
O2 O 0.8597(4) 0.7231(4) 0.4434(2) 0.0366(13) Uani 1 1 d . . .
O3 O 0.7995(4) 0.5681(4) 0.3524(2) 0.0325(11) Uani 1 1 d . . .
O4 O 0.7785(4) 0.7051(3) 0.3129(2) 0.0263(10) Uani 1 1 d . . .
O5 O 0.6637(3) 0.5253(3) 0.1995(2) 0.0183(8) Uani 1 1 d . . .
O6 O 0.8426(3) 0.5335(3) 0.1699(2) 0.0190(8) Uani 1 1 d . . .
O7 O 0.7964(3) 0.6708(3) 0.1774(2) 0.0189(8) Uani 1 1 d . . .
O8 O 0.6617(3) 0.5179(3) 0.0702(2) 0.0157(8) Uani 1 1 d . . .
O9 O 1.0260(4) 0.6971(4) 0.2641(2) 0.0302(11) Uani 1 1 d . . .
O10 O 1.0229(3) 0.7151(3) 0.1654(2) 0.0197(8) Uani 1 1 d . . .
O11 O 1.0914(4) 0.8997(4) 0.3487(3) 0.0375(13) Uani 1 1 d . . .
O12 O 0.9155(4) 0.8465(3) 0.2835(3) 0.0328(12) Uani 1 1 d . . .
O13 O 1.0609(6) 0.8896(6) 0.4981(3) 0.076(2) Uani 1 1 d . . .
O14 O 1.0818(6) 0.7800(6) 0.5335(3) 0.076(2) Uani 1 1 d . . .
O15 O 1.1923(6) 1.1338(5) 0.5866(4) 0.0690(15) Uani 1 1 d . U .
O16 O 1.3362(6) 1.2494(5) 0.5820(4) 0.0690(15) Uani 1 1 d . U .
O17 O 0.5430(5) 0.6363(5) 0.2910(3) 0.0471(16) Uani 1 1 d . . .
O18 O 0.5749(4) 0.6834(3) 0.2075(2) 0.0231(9) Uani 1 1 d . . .
O19 O 0.4408(4) 0.6044(3) 0.0652(2) 0.0211(9) Uani 1 1 d . . .
O20 O 0.4186(5) 0.6656(3) -0.0151(2) 0.0348(12) Uani 1 1 d . . .
O21 O 0.7963(4) 0.3720(3) 0.0924(3) 0.0335(12) Uani 1 1 d . . .
O22 O 0.8886(4) 0.4855(3) 0.0591(2) 0.0188(8) Uani 1 1 d . . .
O23 O 0.3450(4) 0.2971(3) -0.0789(2) 0.0247(9) Uani 1 1 d . . .
O24 O 0.1992(4) 0.2888(3) -0.0513(2) 0.0212(9) Uani 1 1 d . . .
O25 O 0.4836(4) 0.3478(3) 0.1087(2) 0.0279(10) Uani 1 1 d . . .
O26 O 0.4424(4) 0.4626(3) 0.1049(2) 0.0243(9) Uani 1 1 d . . .
O27 O 0.6321(5) 0.2660(4) 0.1462(3) 0.0373(13) Uani 1 1 d . . .
O28 O 0.7187(5) 0.3886(4) 0.2309(3) 0.0371(12) Uani 1 1 d . . .
O29 O 0.5270(10) 0.4272(8) 0.2502(6) 0.041(3) Uani 0.5 1 d . . P
O30 O 0.5696(8) 0.4739(7) 0.2939(5) 0.0236(19) Uani 0.5 1 d . . P
O31 O 0.5636(11) 0.4921(7) 0.3561(6) 0.036(2) Uani 0.5 1 d . . P
O32 O 0.4898(7) 0.5084(6) 0.3610(4) 0.0247(19) Uani 0.5 1 d . . P
O33 O 0.6919(10) 0.5552(10) 0.4572(5) 0.065(4) Uani 0.6 1 d . . P
O34 O 0.8572(12) 0.5064(12) 0.4541(7) 0.051(4) Uani 0.4 1 d . . P
O35 O 0.8560(9) 0.5549(7) 0.4981(5) 0.037(2) Uani 0.6 1 d . U P
O36 O 0.8657(17) 0.6075(18) 0.5219(11) 0.074(7) Uani 0.4 1 d . . P
O37 O 0.9831(5) 0.4508(5) 0.6036(3) 0.0539(18) Uani 1 1 d . . .
O38 O 1.0486(5) 0.4658(4) 0.7105(3) 0.0386(13) Uani 1 1 d . . .
O40 O 0.7634(3) 0.5419(3) -0.0272(2) 0.0185(8) Uani 1 1 d . . .
O41 O 0.5000 0.5000 0.5000 0.078(4) Uani 1 2 d S . P
O42 O 0.6053(14) 0.1037(8) 0.0705(6) 0.137(6) Uani 1 1 d . . .
O44 O 1.0032(5) 0.9916(4) 0.4195(4) 0.069(3) Uani 1 1 d . . .
O45 O 0.1591(2) 0.2108(2) 0.42714(17) 0.101(4) Uani 1 1 d G . .
O46 O 1.08591(18) 0.62086(19) 0.53228(9) 0.078(4) Uani 0.6 1 d G U P
N1 N 1.0145(3) 0.33263(18) -0.03140(14) 0.0168(10) Uani 1 1 d G . .
N2 N 0.3129(2) 0.24882(18) 0.35324(15) 0.058(2) Uani 1 1 d G . .
N3 N 0.7057(2) 0.25001(16) 0.36803(14) 0.070(3) Uani 1 1 d G . .
C1 C 1.07018(15) 0.73318(12) 0.22719(10) 0.0210(12) Uani 1 1 d G . .
C2 C 1.19020(15) 0.80277(13) 0.26168(11) 0.0224(13) Uani 1 1 d G . .
C3 C 1.26704(15) 0.77728(14) 0.29791(11) 0.0256(14) Uani 1 1 d G . .
H3 H 1.2432 0.7178 0.3001 0.031 Uiso 1 1 calc R U .
C4 C 1.3795(5) 0.8398(5) 0.3310(3) 0.0280(15) Uani 1 1 d . . .
H4 H 1.4323 0.8225 0.3549 0.034 Uiso 1 1 calc R U .
C5 C 1.4132(5) 0.9272(5) 0.3288(3) 0.0268(14) Uani 1 1 d . . .
H5 H 1.4895 0.9695 0.3509 0.032 Uiso 1 1 calc R U .
C6 C 1.3366(5) 0.9531(5) 0.2947(3) 0.0260(14) Uani 1 1 d . . .
H6 H 1.3603 1.0132 0.2941 0.031 Uiso 1 1 calc R U .
C7 C 1.2233(5) 0.8909(5) 0.2608(3) 0.0245(14) Uani 1 1 d . . .
C8 C 1.14318(18) 0.92115(13) 0.22426(12) 0.0279(14) Uani 1 1 d G . .
C9 C 1.1616(2) 0.95230(14) 0.17096(13) 0.0298(15) Uani 1 1 d G . .
H9 H 1.2239 0.9540 0.1603 0.036 Uiso 1 1 calc R U .
C10 C 1.0904(6) 0.9805(5) 0.1339(5) 0.0405(19) Uani 1 1 d . . .
H10 H 1.1042 1.0016 0.0983 0.049 Uiso 1 1 calc R U .
C11 C 0.9987(7) 0.9778(5) 0.1487(5) 0.047(2) Uani 1 1 d . . .
H11 H 0.9506 0.9982 0.1238 0.056 Uiso 1 1 calc R U .
C12 C 0.9774(6) 0.9455(5) 0.1997(5) 0.0390(19) Uani 1 1 d . . .
H12 H 0.9127 0.9417 0.2083 0.047 Uiso 1 1 calc R U .
C13 C 1.0496(5) 0.9183(4) 0.2390(4) 0.0293(15) Uani 1 1 d . . .
C14 C 1.0201(6) 0.8869(5) 0.2945(4) 0.0311(16) Uani 1 1 d . . .
C15 C 0.51189(15) 0.65466(16) 0.23931(11) 0.0232(13) Uani 1 1 d G . .
C16 C 0.38989(16) 0.63429(18) 0.21153(13) 0.0242(13) Uani 1 1 d G . .
C17 C 0.32169(15) 0.57554(18) 0.23654(13) 0.0323(15) Uani 1 1 d G . .
H17 H 0.3548 0.5559 0.2710 0.039 Uiso 1 1 calc R U .
C18 C 0.2062(7) 0.5449(6) 0.2122(4) 0.0399(18) Uani 1 1 d . . .
H18 H 0.1609 0.5052 0.2299 0.048 Uiso 1 1 calc R U .
C19 C 0.1584(6) 0.5737(6) 0.1616(4) 0.0378(18) Uani 1 1 d . . .
H19 H 0.0796 0.5521 0.1433 0.045 Uiso 1 1 calc R U .
C20 C 0.2257(6) 0.6338(6) 0.1380(4) 0.0345(17) Uani 1 1 d . . .
H20 H 0.1921 0.6539 0.1041 0.041 Uiso 1 1 calc R U .
C21 C 0.3427(5) 0.6663(5) 0.1625(3) 0.0239(13) Uani 1 1 d . . .
C22 C 0.3999(5) 0.7456(5) 0.1410(3) 0.0237(13) Uani 1 1 d . . .
C23 C 0.3982(6) 0.8238(5) 0.1722(3) 0.0315(16) Uani 1 1 d . . .
H23 H 0.3755 0.8251 0.2091 0.038 Uiso 1 1 calc R U .
C24 C 0.4281(7) 0.8980(5) 0.1514(4) 0.0376(18) Uani 1 1 d . . .
H24 H 0.4265 0.9499 0.1742 0.045 Uiso 1 1 calc R U .
C25 C 0.4607(6) 0.8982(5) 0.0975(4) 0.0326(16) Uani 1 1 d . . .
H25 H 0.4823 0.9500 0.0832 0.039 Uiso 1 1 calc R U .
C26 C 0.4612(5) 0.8212(4) 0.0648(3) 0.0262(14) Uani 1 1 d . . .
H26 H 0.4821 0.8203 0.0272 0.031 Uiso 1 1 calc R U .
C27 C 0.4316(5) 0.7453(4) 0.0859(3) 0.0226(13) Uani 1 1 d . . .
C28 C 0.4308(5) 0.6663(4) 0.0430(3) 0.0213(12) Uani 1 1 d . . .
C29 C 0.4185(5) 0.3831(4) 0.1061(3) 0.0201(12) Uani 1 1 d . . .
C30 C 0.3055(6) 0.3276(5) 0.1074(3) 0.0239(13) Uani 1 1 d . . .
C31 C 0.2660(6) 0.3717(7) 0.1463(4) 0.0432(12) Uani 1 1 d . . .
H31 H 0.3085 0.4341 0.1674 0.052 Uiso 1 1 calc R U .
C32 C 0.1669(7) 0.3271(6) 0.1549(4) 0.041(2) Uani 1 1 d . . .
H32 H 0.1432 0.3582 0.1828 0.049 Uiso 1 1 calc R U .
C33 C 0.1034(7) 0.2380(6) 0.1230(5) 0.044(2) Uani 1 1 d . . .
H33 H 0.0346 0.2068 0.1281 0.053 Uiso 1 1 calc R U .
C34 C 0.1398(7) 0.1938(5) 0.0835(4) 0.0360(18) Uani 1 1 d . . .
H34 H 0.0946 0.1319 0.0613 0.043 Uiso 1 1 calc R U .
C35 C 0.2404(6) 0.2365(5) 0.0748(4) 0.0276(14) Uani 1 1 d . . .
C36 C 0.2688(6) 0.1789(5) 0.0316(4) 0.0279(15) Uani 1 1 d . . .
C37 C 0.2810(7) 0.1071(5) 0.0511(5) 0.042(2) Uani 1 1 d . . .
H37 H 0.2797 0.1017 0.0931 0.050 Uiso 1 1 calc R U .
C38 C 0.2946(7) 0.0445(5) 0.0108(6) 0.050(3) Uani 1 1 d . . .
H38 H 0.3012 -0.0038 0.0251 0.060 Uiso 1 1 calc R U .
C39 C 0.2990(7) 0.0510(5) -0.0506(5) 0.044(2) Uani 1 1 d . . .
H39 H 0.3062 0.0067 -0.0789 0.052 Uiso 1 1 calc R U .
C40 C 0.2926(6) 0.1237(5) -0.0695(4) 0.0340(16) Uani 1 1 d . . .
H40 H 0.2986 0.1303 -0.1105 0.041 Uiso 1 1 calc R U .
C41 C 0.2775(5) 0.1874(4) -0.0291(4) 0.0244(13) Uani 1 1 d . . .
C42 C 0.2724(5) 0.2634(4) -0.0548(3) 0.0213(12) Uani 1 1 d . . .
C43 C 0.7643(12) 0.5334(11) 0.4904(6) 0.075(3) Uani 1 1 d . . .
C44 C 0.7292(13) 0.4578(12) 0.5193(6) 0.086(5) Uani 1 1 d . . .
C45 C 0.6403(13) 0.3800(13) 0.4740(6) 0.101(5) Uani 1 1 d . . .
H45 H 0.6112 0.3788 0.4293 0.121 Uiso 1 1 calc R U .
C46 C 0.5936(10) 0.3056(11) 0.4916(6) 0.0794(16) Uani 1 1 d . . .
H46 H 0.5386 0.2504 0.4598 0.095 Uiso 1 1 calc R U .
C47 C 0.6301(10) 0.3146(11) 0.5573(6) 0.0794(16) Uani 1 1 d . . .
H47 H 0.5934 0.2666 0.5725 0.095 Uiso 1 1 calc R U .
C48 C 0.7211(10) 0.3932(10) 0.6040(6) 0.0794(16) Uani 1 1 d . . .
H48 H 0.7472 0.3959 0.6493 0.095 Uiso 1 1 calc R U .
C49 C 0.7708(11) 0.4638(11) 0.5848(6) 0.0794(16) Uani 1 1 d . . .
C50 C 0.8595(11) 0.5472(11) 0.6376(6) 0.075(3) Uani 1 1 d . . .
C51 C 0.8344(12) 0.6175(12) 0.6506(7) 0.092(5) Uani 1 1 d . . .
H51 H 0.7656 0.6140 0.6238 0.110 Uiso 1 1 calc R U .
C52 C 0.9078(10) 0.6918(11) 0.7019(6) 0.0794(16) Uani 1 1 d . . .
H52 H 0.8881 0.7393 0.7099 0.095 Uiso 1 1 calc R U .
C53 C 1.0115(10) 0.7026(11) 0.7441(6) 0.0794(16) Uani 1 1 d . . .
H53 H 1.0620 0.7561 0.7790 0.095 Uiso 1 1 calc R U .
C54 C 1.0363(11) 0.6303(11) 0.7317(6) 0.0794(16) Uani 1 1 d . . .
H54 H 1.1029 0.6322 0.7602 0.095 Uiso 1 1 calc R U .
C55 C 0.9625(8) 0.5552(8) 0.6772(4) 0.048(2) Uani 1 1 d . . .
C56 C 1.0005(3) 0.4846(3) 0.66307(12) 0.0357(18) Uani 1 1 d G . .
C57 C 1.2806(2) 1.16772(16) 0.57413(14) 0.069(4) Uani 1 1 d G . .
C58 C 1.3160(2) 1.10243(16) 0.54436(13) 0.0432(12) Uani 1 1 d G . .
C59 C 1.35723(19) 1.12082(15) 0.49437(14) 0.058(3) Uani 1 1 d G . .
H59 H 1.3704 1.1757 0.4848 0.069 Uiso 1 1 calc R U .
C60 C 1.3787(7) 1.0579(8) 0.4588(5) 0.059(3) Uani 1 1 d . . .
H60 H 1.4081 1.0705 0.4255 0.071 Uiso 1 1 calc R U .
C61 C 1.3575(7) 0.9778(8) 0.4717(4) 0.053(3) Uani 1 1 d . . .
H61 H 1.3690 0.9341 0.4459 0.064 Uiso 1 1 calc R U .
C62 C 1.3192(7) 0.9600(8) 0.5226(4) 0.057(3) Uani 1 1 d . . .
H62 H 1.3072 0.9051 0.5321 0.068 Uiso 1 1 calc R U .
C63 C 1.2985(6) 1.0226(7) 0.5598(4) 0.0432(12) Uani 1 1 d . . .
C64 C 1.2642(7) 1.0033(8) 0.6167(4) 0.059(3) Uani 1 1 d . . .
C65 C 1.3258(7) 1.0657(8) 0.6797(4) 0.061(3) Uani 1 1 d . . .
H65 H 1.3854 1.1211 0.6855 0.073 Uiso 1 1 calc R U .
C66 C 1.2996(7) 1.0465(9) 0.7337(4) 0.068(4) Uani 1 1 d . . .
H66 H 1.3402 1.0897 0.7761 0.081 Uiso 1 1 calc R U .
C67 C 1.2152(8) 0.9652(9) 0.7265(5) 0.075(4) Uani 1 1 d . . .
H67 H 1.1987 0.9525 0.7639 0.090 Uiso 1 1 calc R U .
C68 C 1.1546(8) 0.9025(9) 0.6648(5) 0.070(4) Uani 1 1 d . . .
H68 H 1.0979 0.8459 0.6599 0.084 Uiso 1 1 calc R U .
C69 C 1.1770(7) 0.9223(8) 0.6102(4) 0.065(4) Uani 1 1 d . . .
C70 C 1.1013(7) 0.8596(8) 0.5415(5) 0.066(4) Uani 1 1 d . . .
C71 C 0.9836(5) 0.3832(4) 0.0045(3) 0.0157(11) Uani 1 1 d . . .
H71 H 1.0211 0.4460 0.0136 0.019 Uiso 1 1 calc R U .
C72 C 0.8995(5) 0.3491(4) 0.0295(3) 0.0155(11) Uani 1 1 d . . .
C73 C 0.8591(5) 0.4073(4) 0.0636(3) 0.0175(11) Uani 1 1 d . . .
C74 C 0.8485(6) 0.2578(4) 0.0189(4) 0.0271(14) Uani 1 1 d . . .
H74 H 0.7922 0.2320 0.0361 0.032 Uiso 1 1 calc R U .
C75 C 0.8813(6) 0.2045(4) -0.0173(4) 0.0306(16) Uani 1 1 d . . .
H75 H 0.8484 0.1417 -0.0251 0.037 Uiso 1 1 calc R U .
C76 C 0.9633(6) 0.2452(4) -0.0418(4) 0.0254(14) Uani 1 1 d . . .
H76 H 0.9839 0.2084 -0.0675 0.030 Uiso 1 1 calc R U .
C77 C 0.3835(8) 0.3294(6) 0.3553(4) 0.0414(19) Uani 1 1 d . . .
H77 H 0.4043 0.3784 0.3921 0.050 Uiso 1 1 calc R U .
C78 C 0.4284(6) 0.3462(5) 0.3074(3) 0.0317(16) Uani 1 1 d . . .
C79 C 0.5172(18) 0.4258(13) 0.3036(9) 0.031(4) Uani 0.5 1 d . . P
C80 C 0.4974(13) 0.4486(13) 0.3202(9) 0.021(3) Uani 0.5 1 d . . P
C81 C 0.4017(8) 0.2755(7) 0.2555(4) 0.047(2) Uani 1 1 d . . .
H81 H 0.4311 0.2840 0.2216 0.056 Uiso 1 1 calc R U .
C82 C 0.3315(11) 0.1920(7) 0.2537(6) 0.071(4) Uani 1 1 d . . .
H82 H 0.3125 0.1415 0.2186 0.085 Uiso 1 1 calc R U .
C83 C 0.2889(8) 0.1813(6) 0.3021(7) 0.067(4) Uani 1 1 d . . .
H83 H 0.2396 0.1228 0.2993 0.081 Uiso 1 1 calc R U .
C84 C 0.6697(6) 0.3042(6) 0.2072(4) 0.0340(17) Uani 1 1 d . . .
C85 C 0.6577(6) 0.2504(6) 0.2548(4) 0.0377(19) Uani 1 1 d . . .
C86 C 0.7142(2) 0.29309(14) 0.32271(13) 0.047(2) Uani 1 1 d G . .
H86 H 0.7607 0.3556 0.3373 0.056 Uiso 1 1 calc R U .
C87 C 0.5925(7) 0.1598(7) 0.2341(5) 0.045(2) Uani 1 1 d . . .
H87 H 0.5545 0.1282 0.1883 0.054 Uiso 1 1 calc R U .
C88 C 0.5831(8) 0.1154(7) 0.2806(5) 0.055(3) Uani 1 1 d . . .
H88 H 0.5387 0.0527 0.2674 0.066 Uiso 1 1 calc R U .
C89 C 0.6383(10) 0.1625(7) 0.3459(5) 0.073(4) Uani 1 1 d . . .
H89 H 0.6282 0.1313 0.3775 0.087 Uiso 1 1 calc R U .
O39 O 1.1734(11) 0.7007(9) 0.4806(7) 0.037(3) Uani 0.4 1 d . . P

loop_
_atom_site_aniso_label
_atom_site_aniso_U_11
_atom_site_aniso_U_22
_atom_site_aniso_U_33
_atom_site_aniso_U_23
_atom_site_aniso_U_13
_atom_site_aniso_U_12
Gd1 0.01509(17) 0.0551(3) 0.02372(19) -0.01483(18) 0.00309(15) 0.01315(18)
Gd2 0.0269(2) 0.0661(3) 0.01459(18) 0.00348(18) 0.00585(15) 0.0146(2)
Gd3 0.01849(18) 0.0515(3) 0.02083(18) 0.00482(17) 0.00940(15) 0.01076(17)
Gd4 0.01716(17) 0.0355(2) 0.01363(16) 0.00259(14) 0.00624(13) 0.00982(15)
Gd5 0.01434(15) 0.01617(15) 0.01574(15) 0.00362(12) 0.00695(12) 0.00617(12)
Gd6 0.01551(15) 0.01967(16) 0.01779(16) 0.00467(12) 0.00786(12) 0.00780(13)
Gd7 0.02099(17) 0.02285(17) 0.02007(16) 0.01049(13) 0.01284(13) 0.01231(14)
O1 0.021(2) 0.051(3) 0.017(2) 0.003(2) 0.0067(18) 0.017(2)
O2 0.022(2) 0.063(4) 0.014(2) 0.002(2) 0.0063(19) 0.013(2)
O3 0.023(2) 0.051(3) 0.015(2) 0.005(2) 0.0089(19) 0.010(2)
O4 0.016(2) 0.041(3) 0.015(2) -0.0013(19) 0.0069(17) 0.008(2)
O5 0.016(2) 0.026(2) 0.0145(19) 0.0057(17) 0.0073(16) 0.0106(18)
O6 0.019(2) 0.027(2) 0.0135(19) 0.0056(17) 0.0089(16) 0.0109(18)
O7 0.0127(19) 0.024(2) 0.017(2) 0.0026(17) 0.0059(16) 0.0060(17)
O8 0.0151(19) 0.0159(19) 0.0172(19) 0.0053(15) 0.0089(16) 0.0059(16)
O9 0.017(2) 0.047(3) 0.018(2) 0.003(2) 0.0080(18) 0.008(2)
O10 0.015(2) 0.021(2) 0.018(2) 0.0024(16) 0.0049(16) 0.0047(17)
O11 0.016(2) 0.048(3) 0.038(3) -0.011(2) 0.010(2) 0.012(2)
O12 0.015(2) 0.036(3) 0.034(3) -0.006(2) 0.007(2) 0.005(2)
O13 0.035(2) 0.122(5) 0.033(2) -0.034(3) -0.016(2) 0.039(3)
O14 0.035(2) 0.122(5) 0.033(2) -0.034(3) -0.016(2) 0.039(3)
O15 0.042(2) 0.085(3) 0.075(3) -0.015(2) 0.031(2) 0.031(2)
O16 0.042(2) 0.085(3) 0.075(3) -0.015(2) 0.031(2) 0.031(2)
O17 0.029(3) 0.085(5) 0.056(4) 0.050(4) 0.025(3) 0.036(3)
O18 0.020(2) 0.029(2) 0.019(2) 0.0019(18) 0.0097(18) 0.0109(19)
O19 0.018(2) 0.021(2) 0.020(2) 0.0034(17) 0.0033(17) 0.0079(17)
O20 0.060(4) 0.023(2) 0.018(2) 0.0042(19) 0.014(2) 0.016(2)
O21 0.041(3) 0.028(3) 0.060(3) 0.025(2) 0.042(3) 0.023(2)
O22 0.022(2) 0.020(2) 0.022(2) 0.0095(17) 0.0140(17) 0.0106(17)
O23 0.020(2) 0.030(2) 0.033(2) 0.014(2) 0.0158(19) 0.0128(19)
O24 0.024(2) 0.024(2) 0.027(2) 0.0123(18) 0.0156(19) 0.0159(19)
O25 0.017(2) 0.027(2) 0.036(3) 0.001(2) 0.011(2) 0.0103(19)
O26 0.018(2) 0.026(2) 0.031(2) 0.0128(19) 0.0118(19) 0.0087(19)
O27 0.042(3) 0.045(3) 0.055(4) 0.036(3) 0.035(3) 0.030(3)
O28 0.048(3) 0.047(3) 0.044(3) 0.034(3) 0.029(3) 0.032(3)
O29 0.040(6) 0.044(7) 0.037(7) 0.018(6) 0.021(6) 0.009(5)
O30 0.020(5) 0.031(5) 0.016(5) 0.007(4) 0.010(4) 0.005(4)
O31 0.041(7) 0.028(5) 0.027(6) 0.004(5) 0.007(6) 0.008(5)
O32 0.020(4) 0.036(5) 0.026(5) 0.011(4) 0.014(4) 0.016(4)
O33 0.077(8) 0.150(12) 0.038(6) 0.060(7) 0.038(6) 0.096(9)
O34 0.038(8) 0.068(11) 0.026(7) 0.026(7) 0.008(6) 0.001(7)
O35 0.037(3) 0.040(3) 0.036(3) 0.0121(19) 0.0076(18) 0.024(2)
O36 0.053(12) 0.110(19) 0.083(15) 0.075(15) 0.032(11) 0.039(13)
O37 0.045(3) 0.115(6) 0.022(3) 0.020(3) 0.012(2) 0.056(4)
O38 0.042(3) 0.061(4) 0.026(3) 0.020(3) 0.012(2) 0.035(3)
O40 0.017(2) 0.021(2) 0.017(2) 0.0058(16) 0.0063(16) 0.0080(17)
O41 0.096(9) 0.061(6) 0.057(6) 0.001(5) 0.062(6) -0.003(6)
O42 0.288(18) 0.118(9) 0.135(10) 0.091(8) 0.142(11) 0.154(11)
O44 0.026(3) 0.050(4) 0.094(5) -0.040(4) 0.024(3) 0.003(3)
O45 0.106(7) 0.211(12) 0.025(3) 0.024(5) 0.021(4) 0.116(8)
O46 0.072(5) 0.092(5) 0.068(5) 0.014(4) 0.010(3) 0.049(4)
N1 0.017(2) 0.014(2) 0.020(2) 0.0029(19) 0.009(2) 0.0063(19)
N2 0.048(4) 0.062(5) 0.109(7) 0.061(5) 0.056(5) 0.036(4)
N3 0.049(5) 0.060(5) 0.056(5) 0.042(4) -0.016(4) -0.006(4)
C1 0.017(3) 0.023(3) 0.022(3) 0.000(2) 0.009(2) 0.009(2)
C2 0.014(3) 0.023(3) 0.021(3) -0.005(2) 0.005(2) 0.005(2)
C3 0.018(3) 0.030(3) 0.024(3) 0.001(3) 0.007(3) 0.008(3)
C4 0.017(3) 0.040(4) 0.019(3) -0.001(3) 0.003(2) 0.011(3)
C5 0.013(3) 0.035(4) 0.022(3) -0.003(3) 0.008(2) 0.004(3)
C6 0.017(3) 0.026(3) 0.026(3) -0.004(3) 0.010(3) 0.004(3)
C7 0.014(3) 0.029(3) 0.023(3) -0.005(3) 0.007(2) 0.007(3)
C8 0.019(3) 0.020(3) 0.038(4) -0.002(3) 0.010(3) 0.007(3)
C9 0.020(3) 0.019(3) 0.048(4) 0.010(3) 0.013(3) 0.007(3)
C10 0.029(4) 0.021(3) 0.074(6) 0.023(4) 0.022(4) 0.007(3)
C11 0.027(4) 0.030(4) 0.093(7) 0.031(4) 0.026(4) 0.014(3)
C12 0.020(3) 0.027(4) 0.068(6) 0.005(4) 0.017(4) 0.012(3)
C13 0.016(3) 0.019(3) 0.041(4) -0.007(3) 0.008(3) 0.004(2)
C14 0.020(3) 0.026(3) 0.036(4) -0.010(3) 0.008(3) 0.009(3)
C15 0.023(3) 0.022(3) 0.025(3) 0.002(2) 0.008(3) 0.013(3)
C16 0.024(3) 0.031(3) 0.020(3) 0.004(3) 0.010(3) 0.016(3)
C17 0.029(4) 0.038(4) 0.029(4) 0.007(3) 0.013(3) 0.014(3)
C18 0.030(4) 0.045(5) 0.043(4) 0.010(4) 0.022(4) 0.010(3)
C19 0.017(3) 0.045(5) 0.040(4) 0.001(3) 0.012(3) 0.006(3)
C20 0.022(3) 0.051(5) 0.022(3) 0.001(3) 0.005(3) 0.014(3)
C21 0.019(3) 0.028(3) 0.019(3) 0.000(2) 0.008(2) 0.008(3)
C22 0.020(3) 0.027(3) 0.020(3) 0.000(3) 0.004(2) 0.012(3)
C23 0.034(4) 0.037(4) 0.024(3) -0.001(3) 0.010(3) 0.021(3)
C24 0.046(5) 0.030(4) 0.034(4) -0.005(3) 0.007(3) 0.025(4)
C25 0.033(4) 0.025(3) 0.035(4) 0.005(3) 0.008(3) 0.014(3)
C26 0.022(3) 0.024(3) 0.029(3) 0.003(3) 0.008(3) 0.008(3)
C27 0.018(3) 0.024(3) 0.018(3) -0.001(2) 0.002(2) 0.007(3)
C28 0.020(3) 0.018(3) 0.022(3) 0.003(2) 0.007(2) 0.006(2)
C29 0.020(3) 0.024(3) 0.018(3) 0.008(2) 0.008(2) 0.009(3)
C30 0.024(3) 0.030(3) 0.031(3) 0.020(3) 0.019(3) 0.016(3)
C31 0.022(2) 0.068(3) 0.031(2) -0.008(2) 0.0085(17) 0.021(2)
C32 0.049(5) 0.057(5) 0.054(5) 0.033(4) 0.043(4) 0.038(4)
C33 0.036(4) 0.051(5) 0.072(6) 0.039(5) 0.040(4) 0.024(4)
C34 0.034(4) 0.037(4) 0.059(5) 0.032(4) 0.035(4) 0.019(3)
C35 0.026(3) 0.032(4) 0.039(4) 0.023(3) 0.020(3) 0.017(3)
C36 0.019(3) 0.024(3) 0.049(4) 0.019(3) 0.019(3) 0.010(3)
C37 0.031(4) 0.035(4) 0.082(6) 0.040(4) 0.035(4) 0.018(3)
C38 0.038(4) 0.026(4) 0.110(8) 0.038(5) 0.042(5) 0.021(4)
C39 0.030(4) 0.016(3) 0.092(7) 0.014(4) 0.032(4) 0.012(3)
C40 0.023(3) 0.024(3) 0.053(5) 0.005(3) 0.015(3) 0.010(3)
C41 0.018(3) 0.013(3) 0.043(4) 0.009(3) 0.014(3) 0.007(2)
C42 0.020(3) 0.018(3) 0.026(3) 0.004(2) 0.011(3) 0.008(2)
C43 0.092(6) 0.145(9) 0.058(5) 0.063(5) 0.053(5) 0.091(7)
C44 0.108(11) 0.154(14) 0.059(7) 0.079(9) 0.052(8) 0.089(11)
C45 0.101(11) 0.169(17) 0.046(7) 0.067(9) 0.019(7) 0.066(12)
C46 0.064(3) 0.139(5) 0.061(3) 0.063(3) 0.035(2) 0.049(3)
C47 0.064(3) 0.139(5) 0.061(3) 0.063(3) 0.035(2) 0.049(3)
C48 0.064(3) 0.139(5) 0.061(3) 0.063(3) 0.035(2) 0.049(3)
C49 0.064(3) 0.139(5) 0.061(3) 0.063(3) 0.035(2) 0.049(3)
C50 0.092(6) 0.145(9) 0.058(5) 0.063(5) 0.053(5) 0.091(7)
C51 0.091(9) 0.184(16) 0.074(8) 0.061(10) 0.045(7) 0.116(11)
C52 0.064(3) 0.139(5) 0.061(3) 0.063(3) 0.035(2) 0.049(3)
C53 0.064(3) 0.139(5) 0.061(3) 0.063(3) 0.035(2) 0.049(3)
C54 0.064(3) 0.139(5) 0.061(3) 0.063(3) 0.035(2) 0.049(3)
C55 0.049(5) 0.101(8) 0.035(4) 0.041(5) 0.031(4) 0.055(5)
C56 0.023(3) 0.072(6) 0.020(3) 0.017(3) 0.012(3) 0.025(4)
C57 0.015(4) 0.078(7) 0.067(6) -0.050(6) 0.002(4) 0.011(4)
C58 0.022(2) 0.068(3) 0.031(2) -0.008(2) 0.0085(17) 0.021(2)
C59 0.024(4) 0.071(6) 0.055(6) -0.023(5) 0.019(4) 0.011(4)
C60 0.033(4) 0.078(7) 0.046(5) -0.024(5) 0.016(4) 0.021(5)
C61 0.036(4) 0.090(8) 0.034(4) -0.013(5) 0.010(4) 0.042(5)
C62 0.037(4) 0.109(8) 0.020(4) -0.011(4) 0.000(3) 0.048(5)
C63 0.022(2) 0.068(3) 0.031(2) -0.008(2) 0.0085(17) 0.021(2)
C64 0.024(4) 0.117(9) 0.024(4) -0.017(5) 0.002(3) 0.038(5)
C65 0.021(4) 0.116(9) 0.025(4) -0.022(5) -0.001(3) 0.035(5)
C66 0.030(5) 0.119(10) 0.022(4) -0.030(5) -0.005(3) 0.031(6)
C67 0.029(5) 0.134(11) 0.031(5) -0.024(6) 0.009(4) 0.025(6)
C68 0.027(4) 0.108(9) 0.038(5) -0.026(5) 0.010(4) 0.014(5)
C69 0.019(4) 0.109(9) 0.033(5) -0.032(5) -0.004(3) 0.026(5)
C70 0.021(4) 0.099(9) 0.040(5) -0.038(6) 0.000(4) 0.021(5)
C71 0.015(3) 0.017(3) 0.014(3) 0.005(2) 0.005(2) 0.007(2)
C72 0.014(3) 0.017(3) 0.020(3) 0.008(2) 0.009(2) 0.010(2)
C73 0.017(3) 0.019(3) 0.020(3) 0.009(2) 0.009(2) 0.008(2)
C74 0.024(3) 0.022(3) 0.043(4) 0.013(3) 0.022(3) 0.010(3)
C75 0.029(4) 0.013(3) 0.055(5) 0.010(3) 0.027(3) 0.006(3)
C76 0.026(3) 0.016(3) 0.039(4) 0.005(3) 0.019(3) 0.010(3)
C77 0.062(6) 0.039(4) 0.037(4) 0.015(3) 0.027(4) 0.028(4)
C78 0.020(3) 0.043(4) 0.023(3) 0.013(3) 0.006(3) 0.006(3)
C79 0.034(10) 0.030(10) 0.034(10) 0.001(7) 0.009(7) 0.023(8)
C80 0.017(8) 0.033(10) 0.020(8) 0.016(7) 0.003(7) 0.016(7)
C81 0.052(5) 0.079(7) 0.026(4) 0.010(4) 0.010(4) 0.050(5)
C82 0.075(8) 0.043(6) 0.066(7) -0.017(5) -0.013(6) 0.036(6)
C83 0.028(5) 0.028(5) 0.133(11) 0.031(6) 0.014(6) 0.008(4)
C84 0.028(4) 0.049(5) 0.054(5) 0.037(4) 0.030(4) 0.026(4)
C85 0.023(3) 0.053(5) 0.060(5) 0.044(4) 0.023(4) 0.023(3)
C86 0.027(4) 0.046(5) 0.057(5) 0.033(4) 0.001(4) 0.007(4)
C87 0.034(4) 0.060(6) 0.046(5) 0.030(4) 0.020(4) 0.016(4)
C88 0.042(5) 0.054(6) 0.052(5) 0.032(5) 0.013(4) -0.001(4)
C89 0.070(7) 0.063(7) 0.047(6) 0.041(5) -0.001(5) -0.001(6)
O39 0.034(7) 0.032(7) 0.051(8) 0.016(6) 0.018(6) 0.018(6)

loop_
_atom_type_symbol
_atom_type_description
_atom_type_scat_dispersion_real
_atom_type_scat_dispersion_imag
_atom_type_scat_source
C C 0.0181 0.0091 'International Tables Vol C Tables 4.2.6.8 and 6.1.1.4'
H H 0.0000 0.0000 'International Tables Vol C Tables 4.2.6.8 and 6.1.1.4'
Gd Gd -8.8380 11.9157 'International Tables Vol C Tables 4.2.6.8 and 6.1.1.4'
N N 0.0311 0.0180 'International Tables Vol C Tables 4.2.6.8 and 6.1.1.4'
O O 0.0492 0.0322 'International Tables Vol C Tables 4.2.6.8 and 6.1.1.4'

loop_
_geom_angle_atom_site_label_1
_geom_angle_atom_site_label_2
_geom_angle_atom_site_label_3
_geom_angle
_geom_angle_site_symmetry_1
_geom_angle_site_symmetry_3
O15 Gd1 O1 145.3(3) 2_776 .
O15 Gd1 O13 94.7(3) 2_776 .
O1 Gd1 O13 90.1(2) . .
O15 Gd1 O4 83.1(2) 2_776 .
O1 Gd1 O4 73.58(17) . .
O13 Gd1 O4 144.6(3) . .
O15 Gd1 O12 103.2(3) 2_776 .
O1 Gd1 O12 93.34(17) . .
O13 Gd1 O12 142.4(3) . .
O4 Gd1 O12 71.26(17) . .
O15 Gd1 O2 77.5(3) 2_776 .
O1 Gd1 O2 70.48(18) . .
O13 Gd1 O2 75.7(3) . .
O4 Gd1 O2 69.28(17) . .
O12 Gd1 O2 140.15(17) . .
O15 Gd1 O44 70.7(3) 2_776 .
O1 Gd1 O44 142.73(19) . .
O13 Gd1 O44 73.0(3) . .
O4 Gd1 O44 137.0(2) . .
O12 Gd1 O44 82.0(2) . .
O2 Gd1 O44 132.6(2) . .
O15 Gd1 O11 136.5(3) 2_776 .
O1 Gd1 O11 77.57(18) . .
O13 Gd1 O11 91.3(2) . .
O4 Gd1 O11 114.56(15) . .
O12 Gd1 O11 53.27(17) . .
O2 Gd1 O11 145.24(19) . .
O44 Gd1 O11 70.07(19) . .
O15 Gd1 C14 121.7(3) 2_776 .
O1 Gd1 C14 85.75(19) . .
O13 Gd1 C14 116.6(3) . .
O4 Gd1 C14 93.79(18) . .
O12 Gd1 C14 26.95(18) . .
O2 Gd1 C14 153.69(19) . .
O44 Gd1 C14 73.5(2) . .
O11 Gd1 C14 26.35(19) . .
O15 Gd1 Gd4 120.53(19) 2_776 .
O1 Gd1 Gd4 39.81(12) . .
O13 Gd1 Gd4 129.0(2) . .
O4 Gd1 Gd4 37.59(11) . .
O12 Gd1 Gd4 67.93(13) . .
O2 Gd1 Gd4 77.49(12) . .
O44 Gd1 Gd4 149.4(2) . .
O11 Gd1 Gd4 86.79(11) . .
C14 Gd1 Gd4 76.99(13) . .
O15 Gd1 Gd2 114.8(2) 2_776 .
O1 Gd1 Gd2 35.75(12) . .
O13 Gd1 Gd2 71.3(2) . .
O4 Gd1 Gd2 77.60(13) . .
O12 Gd1 Gd2 126.74(13) . .
O2 Gd1 Gd2 37.40(13) . .
O44 Gd1 Gd2 144.3(2) . .
O11 Gd1 Gd2 107.99(14) . .
C14 Gd1 Gd2 121.22(14) . .
Gd4 Gd1 Gd2 61.089(12) . .
O15 Gd1 Gd3 67.7(2) 2_776 .
O1 Gd1 Gd3 78.51(13) . .
O13 Gd1 Gd3 110.9(3) . .
O4 Gd1 Gd3 35.99(11) . .
O12 Gd1 Gd3 106.47(12) . .
O2 Gd1 Gd3 36.03(11) . .
O44 Gd1 Gd3 138.34(14) . .
O11 Gd1 Gd3 147.18(11) . .
C14 Gd1 Gd3 129.74(14) . .
Gd4 Gd1 Gd3 60.515(11) . .
Gd2 Gd1 Gd3 60.497(13) . .
O37 Gd2 O1 87.9(2) 2_766 .
O37 Gd2 O46 74.29(15) 2_766 .
O1 Gd2 O46 134.35(13) . .
O37 Gd2 O14 128.9(2) 2_766 .
O1 Gd2 O14 89.2(3) . .
O46 Gd2 O14 71.9(2) . .
O37 Gd2 O2 148.57(18) 2_766 .
O1 Gd2 O2 71.83(17) . .
O46 Gd2 O2 136.88(13) . .
O14 Gd2 O2 76.0(2) . .
O37 Gd2 O34 74.0(5) 2_766 .
O1 Gd2 O34 139.6(4) . .
O46 Gd2 O34 75.6(4) . .
O14 Gd2 O34 130.3(4) . .
O2 Gd2 O34 105.9(5) . .
O37 Gd2 O35 101.0(3) 2_766 .
O1 Gd2 O35 152.6(3) . .
O46 Gd2 O35 73.0(2) . .
O14 Gd2 O35 104.3(3) . .
O2 Gd2 O35 88.2(3) . .
O34 Gd2 O35 29.0(5) . .
O37 Gd2 O3 81.45(19) 2_766 .
O1 Gd2 O3 72.99(17) . .
O46 Gd2 O3 141.21(16) . .
O14 Gd2 O3 145.0(2) . .
O2 Gd2 O3 69.91(18) . .
O34 Gd2 O3 68.8(4) . .
O35 Gd2 O3 82.7(3) . .
O37 Gd2 O36 121.8(7) 2_766 .
O1 Gd2 O36 144.8(5) . .
O46 Gd2 O36 76.3(4) . .
O14 Gd2 O36 85.5(7) . .
O2 Gd2 O36 73.2(5) . .
O34 Gd2 O36 50.5(8) . .
O35 Gd2 O36 21.6(6) . .
O3 Gd2 O36 92.0(6) . .
O37 Gd2 O39 65.8(4) 2_766 .
O1 Gd2 O39 81.3(3) . .
O46 Gd2 O39 53.0(3) . .
O14 Gd2 O39 63.3(4) . .
O2 Gd2 O39 131.1(3) . .
O34 Gd2 O39 120.6(5) . .
O35 Gd2 O39 126.0(4) . .
O3 Gd2 O39 138.9(4) . .
O36 Gd2 O39 125.8(6) . .
O37 Gd2 Gd1 123.38(17) 2_766 .
O1 Gd2 Gd1 35.64(12) . .
O46 Gd2 Gd1 141.07(7) . .
O14 Gd2 Gd1 70.8(2) . .
O2 Gd2 Gd1 38.92(14) . .
O34 Gd2 Gd1 139.5(4) . .
O35 Gd2 Gd1 127.1(2) . .
O3 Gd2 Gd1 77.70(14) . .
O36 Gd2 Gd1 111.0(5) . .
O39 Gd2 Gd1 99.5(3) . .
O37 Gd2 Gd3 118.39(15) 2_766 .
O1 Gd2 Gd3 78.40(12) . .
O46 Gd2 Gd3 146.97(6) . .
O14 Gd2 Gd3 110.91(18) . .
O2 Gd2 Gd3 35.38(13) . .
O34 Gd2 Gd3 79.1(4) . .
O35 Gd2 Gd3 74.5(2) . .
O3 Gd2 Gd3 37.02(12) . .
O36 Gd2 Gd3 71.2(4) . .
O39 Gd2 Gd3 159.0(3) . .
Gd1 Gd2 Gd3 60.438(13) . .
O31 Gd3 O17 88.3(4) . .
O31 Gd3 O16 124.0(4) . 2_776
O17 Gd3 O16 74.5(3) . 2_776
O31 Gd3 O2 134.4(4) . .
O17 Gd3 O2 137.1(2) . .
O16 Gd3 O2 76.9(2) 2_776 .
O31 Gd3 O4 136.9(3) . .
O17 Gd3 O4 78.14(18) . .
O16 Gd3 O4 91.6(2) 2_776 .
O2 Gd3 O4 71.41(17) . .
O31 Gd3 O3 85.5(3) . .
O17 Gd3 O3 125.5(2) . .
O16 Gd3 O3 147.0(2) 2_776 .
O2 Gd3 O3 71.20(18) . .
O4 Gd3 O3 70.61(18) . .
O31 Gd3 O33 57.1(5) . .
O17 Gd3 O33 137.2(3) . .
O16 Gd3 O33 102.9(4) 2_776 .
O2 Gd3 O33 80.1(4) . .
O4 Gd3 O33 144.1(3) . .
O3 Gd3 O33 80.0(3) . .
O31 Gd3 O30 33.8(4) . .
O17 Gd3 O30 75.7(3) . .
O16 Gd3 O30 143.0(3) 2_776 .
O2 Gd3 O30 139.9(3) . .
O4 Gd3 O30 103.2(2) . .
O3 Gd3 O30 69.7(3) . .
O33 Gd3 O30 84.7(4) . .
O31 Gd3 O32 27.3(4) . .
O17 Gd3 O32 71.8(3) . .
O16 Gd3 O32 97.9(3) 2_776 .
O2 Gd3 O32 144.0(2) . .
O4 Gd3 O32 144.5(2) . .
O3 Gd3 O32 112.8(2) . .
O33 Gd3 O32 66.2(4) . .
O30 Gd3 O32 51.7(3) . .
O31 Gd3 C80 13.8(4) . .
O17 Gd3 C80 75.5(3) . .
O16 Gd3 C80 123.4(4) 2_776 .
O2 Gd3 C80 147.3(3) . .
O4 Gd3 C80 127.0(4) . .
O3 Gd3 C80 89.0(4) . .
O33 Gd3 C80 70.8(4) . .
O30 Gd3 C80 25.7(4) . .
O32 Gd3 C80 26.5(4) . .
O31 Gd3 Gd1 162.7(3) . .
O17 Gd3 Gd1 102.41(16) . .
O16 Gd3 Gd1 72.44(19) 2_776 .
O2 Gd3 Gd1 37.75(14) . .
O4 Gd3 Gd1 36.51(11) . .
O3 Gd3 Gd1 77.20(13) . .
O33 Gd3 Gd1 117.7(3) . .
O30 Gd3 Gd1 135.8(2) . .
O32 Gd3 Gd1 170.0(2) . .
C80 Gd3 Gd1 161.5(4) . .
O31 Gd3 Gd2 106.1(3) . .
O17 Gd3 Gd2 154.14(14) . .
O16 Gd3 Gd2 112.06(18) 2_776 .
O2 Gd3 Gd2 35.63(15) . .
O4 Gd3 Gd2 76.71(12) . .
O3 Gd3 Gd2 38.11(12) . .
O33 Gd3 Gd2 67.4(3) . .
O30 Gd3 Gd2 104.3(2) . .
O32 Gd3 Gd2 129.0(2) . .
C80 Gd3 Gd2 115.8(3) . .
Gd1 Gd3 Gd2 59.065(13) . .
O6 Gd4 O9 77.45(16) . .
O6 Gd4 O4 145.32(15) . .
O9 Gd4 O4 114.67(18) . .
O6 Gd4 O5 70.95(14) . .
O9 Gd4 O5 143.07(15) . .
O4 Gd4 O5 83.63(15) . .
O6 Gd4 O38 69.23(17) . 2_766
O9 Gd4 O38 73.0(2) . 2_766
O4 Gd4 O38 144.33(17) . 2_766
O5 Gd4 O38 111.52(18) . 2_766
O6 Gd4 O7 68.62(15) . .
O9 Gd4 O7 81.60(16) . .
O4 Gd4 O7 80.77(15) . .
O5 Gd4 O7 69.55(14) . .
O38 Gd4 O7 134.36(16) 2_766 .
O6 Gd4 O3 128.36(17) . .
O9 Gd4 O3 130.58(17) . .
O4 Gd4 O3 70.00(18) . .
O5 Gd4 O3 85.04(15) . .
O38 Gd4 O3 79.09(19) 2_766 .
O7 Gd4 O3 143.18(16) . .
O6 Gd4 O1 138.98(15) . .
O9 Gd4 O1 65.71(16) . .
O4 Gd4 O1 70.86(15) . .
O5 Gd4 O1 149.58(14) . .
O38 Gd4 O1 82.80(18) 2_766 .
O7 Gd4 O1 120.19(17) . .
O3 Gd4 O1 71.08(17) . .
O6 Gd4 Gd1 153.17(11) . .
O9 Gd4 Gd1 81.25(12) . .
O4 Gd4 Gd1 37.75(11) . .
O5 Gd4 Gd1 121.30(10) . .
O38 Gd4 Gd1 119.47(14) 2_766 .
O7 Gd4 Gd1 92.37(10) . .
O3 Gd4 Gd1 78.20(13) . .
O1 Gd4 Gd1 36.74(12) . .
O6 Gd4 Gd7 36.28(11) . .
O9 Gd4 Gd7 113.71(12) . .
O4 Gd4 Gd7 122.03(11) . .
O5 Gd4 Gd7 38.48(10) . .
O38 Gd4 Gd7 79.83(14) 2_766 .
O7 Gd4 Gd7 76.63(10) . .
O3 Gd4 Gd7 100.03(13) . .
O1 Gd4 Gd7 161.77(13) . .
Gd1 Gd4 Gd7 159.312(14) . .
O6 Gd4 Gd3 142.16(11) . .
O9 Gd4 Gd3 140.36(12) . .
O4 Gd4 Gd3 35.87(12) . .
O5 Gd4 Gd3 72.81(10) . .
O38 Gd4 Gd3 115.79(13) 2_766 .
O7 Gd4 Gd3 108.07(10) . .
O3 Gd4 Gd3 36.71(13) . .
O1 Gd4 Gd3 76.80(11) . .
Gd1 Gd4 Gd3 60.443(11) . .
Gd7 Gd4 Gd3 105.933(12) . .
O6 Gd4 Gd2 137.38(11) . .
O9 Gd4 Gd2 93.14(12) . .
O4 Gd4 Gd2 76.38(11) . .
O5 Gd4 Gd2 123.10(10) . .
O38 Gd4 Gd2 68.28(13) 2_766 .
O7 Gd4 Gd2 151.84(10) . .
O3 Gd4 Gd2 38.08(12) . .
O1 Gd4 Gd2 35.73(13) . .
Gd1 Gd4 Gd2 59.469(13) . .
Gd7 Gd4 Gd2 129.869(15) . .
Gd3 Gd4 Gd2 59.944(11) . .
O24 Gd5 O10 93.68(16) 2_665 .
O24 Gd5 O6 143.37(14) 2_665 .
O10 Gd5 O6 87.24(15) . .
O24 Gd5 O8 89.79(15) 2_665 .
O10 Gd5 O8 148.47(14) . .
O6 Gd5 O8 71.91(14) . .
O24 Gd5 O22 142.64(15) 2_665 .
O10 Gd5 O22 101.62(15) . .
O6 Gd5 O22 71.96(14) . .
O8 Gd5 O22 94.24(14) . .
O24 Gd5 O40 75.22(15) 2_665 .
O10 Gd5 O40 136.30(14) . .
O6 Gd5 O40 126.53(15) . .
O8 Gd5 O40 74.77(14) . .
O22 Gd5 O40 70.15(14) . .
O24 Gd5 O7 77.28(15) 2_665 .
O10 Gd5 O7 79.44(14) . .
O6 Gd5 O7 66.89(14) . .
O8 Gd5 O7 70.79(14) . .
O22 Gd5 O7 138.76(14) . .
O40 Gd5 O7 135.47(14) . .
O24 Gd5 N1 76.98(12) 2_665 2_765
O10 Gd5 N1 68.85(12) . 2_765
O6 Gd5 N1 135.92(12) . 2_765
O8 Gd5 N1 142.01(11) . 2_765
O22 Gd5 N1 77.20(11) . 2_765
O40 Gd5 N1 67.48(11) . 2_765
O7 Gd5 N1 137.27(11) . 2_765
O24 Gd5 Gd7 127.64(11) 2_665 .
O10 Gd5 Gd7 124.37(11) . .
O6 Gd5 Gd7 37.16(11) . .
O8 Gd5 Gd7 38.71(10) . .
O22 Gd5 Gd7 69.11(10) . .
O40 Gd5 Gd7 93.66(10) . .
O7 Gd5 Gd7 76.48(10) . .
N1 Gd5 Gd7 145.52(6) 2_765 .
O24 Gd5 Gd6 72.61(10) 2_665 .
O10 Gd5 Gd6 117.04(10) . .
O6 Gd5 Gd6 74.46(10) . .
O8 Gd5 Gd6 35.38(10) . .
O22 Gd5 Gd6 126.54(10) . .
O40 Gd5 Gd6 100.00(10) . .
O7 Gd5 Gd6 37.80(9) . .
N1 Gd5 Gd6 149.26(6) 2_765 .
Gd7 Gd5 Gd6 59.000(9) . .
O24 Gd5 Gd4 112.72(11) 2_665 .
O10 Gd5 Gd4 71.79(11) . .
O6 Gd5 Gd4 33.72(10) . .
O8 Gd5 Gd4 77.96(10) . .
O22 Gd5 Gd4 104.43(10) . .
O40 Gd5 Gd4 151.59(10) . .
O7 Gd5 Gd4 36.01(10) . .
N1 Gd5 Gd4 140.01(5) 2_765 .
Gd7 Gd5 Gd4 59.390(9) . .
Gd6 Gd5 Gd4 59.842(9) . .
O18 Gd6 O23 95.16(17) . 2_665
O18 Gd6 O8 167.42(15) . .
O23 Gd6 O8 87.87(15) 2_665 .
O18 Gd6 O5 94.57(16) . .
O23 Gd6 O5 143.82(15) 2_665 .
O8 Gd6 O5 76.11(14) . .
O18 Gd6 O19 79.37(16) . .
O23 Gd6 O19 71.96(16) 2_665 .
O8 Gd6 O19 113.14(15) . .
O5 Gd6 O19 144.19(15) . .
O18 Gd6 O7 95.17(15) . .
O23 Gd6 O7 74.03(16) 2_665 .
O8 Gd6 O7 73.89(14) . .
O5 Gd6 O7 70.43(15) . .
O19 Gd6 O7 144.84(15) . .
O18 Gd6 O26 99.14(16) . .
O23 Gd6 O26 135.96(17) 2_665 .
O8 Gd6 O26 86.95(15) . .
O5 Gd6 O26 76.15(15) . .
O19 Gd6 O26 70.17(16) . .
O7 Gd6 O26 144.50(15) . .
O18 Gd6 Gd7 133.72(12) . .
O23 Gd6 Gd7 125.52(11) 2_665 .
O8 Gd6 Gd7 39.10(10) . .
O5 Gd6 Gd7 39.82(10) . .
O19 Gd6 Gd7 129.78(11) . .
O7 Gd6 Gd7 78.43(11) . .
O26 Gd6 Gd7 68.18(11) . .
O18 Gd6 Gd5 134.29(11) . .
O23 Gd6 Gd5 68.84(11) 2_665 .
O8 Gd6 Gd5 36.49(10) . .
O5 Gd6 Gd5 79.54(10) . .
O19 Gd6 Gd5 129.28(11) . .
O7 Gd6 Gd5 39.93(10) . .
O26 Gd6 Gd5 122.49(11) . .
Gd7 Gd6 Gd5 59.983(9) . .
O18 Gd6 Gd4 87.49(12) . .
O23 Gd6 Gd4 110.20(12) 2_665 .
O8 Gd6 Gd4 80.01(10) . .
O5 Gd6 Gd4 35.72(11) . .
O19 Gd6 Gd4 166.85(11) . .
O7 Gd6 Gd4 36.47(11) . .
O26 Gd6 Gd4 111.84(11) . .
Gd7 Gd6 Gd4 60.281(10) . .
Gd5 Gd6 Gd4 61.518(9) . .
O20 Gd7 O25 75.55(19) 2_665 .
O20 Gd7 O21 74.1(2) 2_665 .
O25 Gd7 O21 140.00(18) . .
O20 Gd7 O6 123.83(17) 2_665 .
O25 Gd7 O6 148.26(15) . .
O21 Gd7 O6 71.63(17) . .
O20 Gd7 O28 142.99(19) 2_665 .
O25 Gd7 O28 91.98(19) . .
O21 Gd7 O28 96.86(19) . .
O6 Gd7 O28 84.50(17) . .
O20 Gd7 O8 73.98(16) 2_665 .
O25 Gd7 O8 94.37(16) . .
O21 Gd7 O8 101.53(15) . .
O6 Gd7 O8 71.07(14) . .
O28 Gd7 O8 142.57(17) . .
O20 Gd7 O5 135.66(17) 2_665 .
O25 Gd7 O5 79.10(15) . .
O21 Gd7 O5 140.69(17) . .
O6 Gd7 O5 69.71(14) . .
O28 Gd7 O5 72.73(17) . .
O8 Gd7 O5 72.37(14) . .
O20 Gd7 O27 88.38(19) 2_665 .
O25 Gd7 O27 75.95(18) . .
O21 Gd7 O27 77.80(16) . .
O6 Gd7 O27 124.78(17) . .
O28 Gd7 O27 54.6(2) . .
O8 Gd7 O27 161.65(18) . .
O5 Gd7 O27 119.78(16) . .
O20 Gd7 C84 115.4(2) 2_665 .
O25 Gd7 C84 81.1(2) . .
O21 Gd7 C84 89.03(19) . .
O6 Gd7 C84 107.1(2) . .
O28 Gd7 C84 27.6(2) . .
O8 Gd7 C84 167.74(19) . .
O5 Gd7 C84 95.5(2) . .
O27 Gd7 C84 27.2(2) . .
O20 Gd7 Gd6 100.14(13) 2_665 .
O25 Gd7 Gd6 75.79(12) . .
O21 Gd7 Gd6 134.90(12) . .
O6 Gd7 Gd6 75.99(11) . .
O28 Gd7 Gd6 110.49(13) . .
O8 Gd7 Gd6 37.15(9) . .
O5 Gd7 Gd6 37.84(10) . .
O27 Gd7 Gd6 147.30(12) . .
C84 Gd7 Gd6 130.69(16) . .
O20 Gd7 Gd5 91.41(13) 2_665 .
O25 Gd7 Gd5 131.90(13) . .
O21 Gd7 Gd5 74.28(12) . .
O6 Gd7 Gd5 37.00(10) . .
O28 Gd7 Gd5 121.19(15) . .
O8 Gd7 Gd5 37.96(10) . .
O5 Gd7 Gd5 79.26(10) . .
O27 Gd7 Gd5 150.99(12) . .
C84 Gd7 Gd5 143.40(17) . .
Gd6 Gd7 Gd5 61.018(9) . .
O20 Gd7 Gd4 152.54(13) 2_665 .
O25 Gd7 Gd4 115.22(12) . .
O21 Gd7 Gd4 103.66(14) . .
O6 Gd7 Gd4 36.09(10) . .
O28 Gd7 Gd4 64.15(14) . .
O8 Gd7 Gd4 79.87(10) . .
O5 Gd7 Gd4 37.35(10) . .
O27 Gd7 Gd4 118.28(15) . .
C84 Gd7 Gd4 91.68(19) . .
Gd6 Gd7 Gd4 61.478(10) . .
Gd5 Gd7 Gd4 62.270(10) . .
Gd1 O1 Gd2 108.61(18) . .
Gd1 O1 Gd4 103.45(18) . .
Gd2 O1 Gd4 105.7(2) . .
Gd3 O2 Gd2 109.0(2) . .
Gd3 O2 Gd1 106.2(2) . .
Gd2 O2 Gd1 103.68(18) . .
Gd3 O3 Gd4 106.3(2) . .
Gd3 O3 Gd2 104.88(19) . .
Gd4 O3 Gd2 104.66(19) . .
Gd3 O4 Gd4 107.9(2) . .
Gd3 O4 Gd1 107.50(17) . .
Gd4 O4 Gd1 104.66(17) . .
Gd6 O5 Gd4 109.28(17) . .
Gd6 O5 Gd7 102.34(15) . .
Gd4 O5 Gd7 104.17(15) . .
Gd4 O6 Gd5 112.52(18) . .
Gd4 O6 Gd7 107.63(16) . .
Gd5 O6 Gd7 105.84(16) . .
Gd6 O7 Gd4 107.27(17) . .
Gd6 O7 Gd5 102.27(15) . .
Gd4 O7 Gd5 106.19(16) . .
Gd6 O8 Gd5 108.14(16) . .
Gd6 O8 Gd7 103.76(15) . .
Gd5 O8 Gd7 103.32(15) . .
C1 O9 Gd4 140.5(3) . .
C1 O10 Gd5 132.1(3) . .
C14 O11 Gd1 89.5(4) . .
C14 O12 Gd1 96.4(5) . .
C70 O13 Gd1 136.4(7) . .
C70 O14 Gd2 136.4(7) . .
C57 O15 Gd1 140.9(6) . 2_776
C57 O16 Gd3 131.2(4) . 2_776
C15 O17 Gd3 149.7(4) . .
C15 O18 Gd6 125.5(3) . .
C28 O19 Gd6 130.2(4) . .
C28 O20 Gd7 149.0(5) . 2_665
C73 O21 Gd7 131.1(4) . .
C73 O22 Gd5 137.1(4) . .
C42 O23 Gd6 141.1(4) . 2_665
C42 O24 Gd5 132.6(4) . 2_665
C29 O25 Gd7 130.5(4) . .
C29 O26 Gd6 139.1(4) . .
C84 O27 Gd7 90.1(4) . .
C84 O28 Gd7 92.6(5) . .
O30 O29 C79 50.4(11) . .
O30 O29 C80 46.7(10) . .
C79 O29 C80 17.9(9) . .
C79 O30 O29 77.2(16) . .
C79 O30 C80 31.4(10) . .
O29 O30 C80 98.4(14) . .
C79 O30 O31 62.8(12) . .
O29 O30 O31 139.2(13) . .
C80 O30 O31 41.9(9) . .
C79 O30 Gd3 123.0(13) . .
O29 O30 Gd3 156.2(11) . .
C80 O30 Gd3 96.1(11) . .
O31 O30 Gd3 60.3(6) . .
C80 O31 O32 73.7(17) . .
C80 O31 C79 30.8(11) . .
O32 O31 C79 104.5(15) . .
C80 O31 O30 62.3(12) . .
O32 O31 O30 118.0(11) . .
C79 O31 O30 42.3(11) . .
C80 O31 Gd3 133.5(13) . .
O32 O31 Gd3 95.9(8) . .
C79 O31 Gd3 128.0(13) . .
O30 O31 Gd3 85.8(7) . .
O31 O32 C80 45.0(9) . .
O31 O32 Gd3 56.8(7) . .
C80 O32 Gd3 91.2(8) . .
C43 O33 Gd3 135.2(9) . .
O35 O34 C43 36.3(9) . .
O35 O34 Gd2 77.2(10) . .
C43 O34 Gd2 100.1(10) . .
O36 O35 C43 83.9(17) . .
O36 O35 O34 156(2) . .
C43 O35 O34 106.2(14) . .
O36 O35 Gd2 82.7(15) . .
C43 O35 Gd2 130.0(9) . .
O34 O35 Gd2 73.8(9) . .
O35 O36 C43 55.6(16) . .
O35 O36 Gd2 75.7(16) . .
C43 O36 Gd2 113.1(15) . .
C56 O37 Gd2 134.8(4) . 2_766
C56 O38 Gd4 139.3(4) . 2_766
C76 N1 C71 117.0(4) . .
C76 N1 Gd5 118.3(3) . 2_765
C71 N1 Gd5 124.4(3) . 2_765
C77 N2 C83 116.0(6) . .
C86 N3 C89 117.0(4) . .
O9 C1 O10 125.4(3) . .
O9 C1 C2 115.0(2) . .
O10 C1 C2 119.6(2) . .
C7 C2 C3 120.4(3) . .
C7 C2 C1 121.7(3) . .
C3 C2 C1 117.8 . .
C2 C3 C4 119.8(3) . .
C2 C3 H3 120.1 . .
C4 C3 H3 120.1 . .
C5 C4 C3 119.8(6) . .
C5 C4 H4 120.1 . .
C3 C4 H4 120.1 . .
C6 C5 C4 120.4(6) . .
C6 C5 H5 119.8 . .
C4 C5 H5 119.8 . .
C5 C6 C7 120.6(7) . .
C5 C6 H6 119.7 . .
C7 C6 H6 119.7 . .
C2 C7 C6 119.0(6) . .
C2 C7 C8 122.0(5) . .
C6 C7 C8 119.0(6) . .
C9 C8 C13 118.7(3) . .
C9 C8 C7 117.4(3) . .
C13 C8 C7 123.9(4) . .
C10 C9 C8 121.1(4) . .
C10 C9 H9 119.5 . .
C8 C9 H9 119.5 . .
C9 C10 C11 120.0(8) . .
C9 C10 H10 120.0 . .
C11 C10 H10 120.0 . .
C12 C11 C10 120.0(8) . .
C12 C11 H11 120.0 . .
C10 C11 H11 120.0 . .
C11 C12 C13 121.1(7) . .
C11 C12 H12 119.4 . .
C13 C12 H12 119.4 . .
C12 C13 C8 119.0(7) . .
C12 C13 C14 116.6(6) . .
C8 C13 C14 124.3(6) . .
O11 C14 O12 120.7(7) . .
O11 C14 C13 123.3(6) . .
O12 C14 C13 115.9(7) . .
O11 C14 Gd1 64.2(4) . .
O12 C14 Gd1 56.7(4) . .
C13 C14 Gd1 171.5(5) . .
O17 C15 O18 123.3(3) . .
O17 C15 C16 116.3(3) . .
O18 C15 C16 120.2(2) . .
C17 C16 C21 119.8(3) . .
C17 C16 C15 114.7 . .
C21 C16 C15 125.4(3) . .
C18 C17 C16 121.6(4) . .
C18 C17 H17 119.2 . .
C16 C17 H17 119.2 . .
C19 C18 C17 118.8(7) . .
C19 C18 H18 120.6 . .
C17 C18 H18 120.6 . .
C20 C19 C18 119.9(7) . .
C20 C19 H19 120.1 . .
C18 C19 H19 120.1 . .
C19 C20 C21 122.1(7) . .
C19 C20 H20 118.9 . .
C21 C20 H20 118.9 . .
C16 C21 C20 117.7(6) . .
C16 C21 C22 128.7(5) . .
C20 C21 C22 112.3(6) . .
C27 C22 C23 117.3(7) . .
C27 C22 C21 127.4(6) . .
C23 C22 C21 113.8(6) . .
C24 C23 C22 122.4(7) . .
C24 C23 H23 118.8 . .
C22 C23 H23 118.8 . .
C23 C24 C25 120.4(7) . .
C23 C24 H24 119.8 . .
C25 C24 H24 119.8 . .
C24 C25 C26 118.6(7) . .
C24 C25 H25 120.7 . .
C26 C25 H25 120.7 . .
C25 C26 C27 121.4(7) . .
C25 C26 H26 119.3 . .
C27 C26 H26 119.3 . .
C26 C27 C22 119.9(6) . .
C26 C27 C28 114.7(6) . .
C22 C27 C28 125.4(6) . .
O20 C28 O19 122.7(6) . .
O20 C28 C27 115.8(6) . .
O19 C28 C27 121.5(6) . .
O25 C29 O26 124.8(6) . .
O25 C29 C30 117.1(6) . .
O26 C29 C30 118.0(6) . .
C35 C30 C31 118.5(7) . .
C35 C30 C29 125.1(6) . .
C31 C30 C29 116.3(7) . .
C32 C31 C30 121.9(8) . .
C32 C31 H31 119.1 . .
C30 C31 H31 119.1 . .
C33 C32 C31 119.5(7) . .
C33 C32 H32 120.2 . .
C31 C32 H32 120.2 . .
C32 C33 C34 119.4(7) . .
C32 C33 H33 120.3 . .
C34 C33 H33 120.3 . .
C33 C34 C35 122.5(8) . .
C33 C34 H34 118.7 . .
C35 C34 H34 118.7 . .
C34 C35 C30 118.1(7) . .
C34 C35 C36 115.9(7) . .
C30 C35 C36 126.0(6) . .
C41 C36 C37 117.4(7) . .
C41 C36 C35 124.9(6) . .
C37 C36 C35 117.6(7) . .
C38 C37 C36 121.7(8) . .
C38 C37 H37 119.1 . .
C36 C37 H37 119.1 . .
C37 C38 C39 120.8(7) . .
C37 C38 H38 119.6 . .
C39 C38 H38 119.6 . .
C38 C39 C40 118.4(8) . .
C38 C39 H39 120.8 . .
C40 C39 H39 120.8 . .
C39 C40 C41 121.2(8) . .
C39 C40 H40 119.4 . .
C41 C40 H40 119.4 . .
C36 C41 C40 120.3(6) . .
C36 C41 C42 123.4(6) . .
C40 C41 C42 116.3(6) . .
O23 C42 O24 124.8(6) . .
O23 C42 C41 114.9(5) . .
O24 C42 C41 120.3(6) . .
O35 C43 O33 131.7(14) . .
O35 C43 O36 40.5(11) . .
O33 C43 O36 109.8(16) . .
O35 C43 C44 107.1(11) . .
O33 C43 C44 120.6(13) . .
O36 C43 C44 121.8(13) . .
O35 C43 O34 37.5(8) . .
O33 C43 O34 120.5(9) . .
O36 C43 O34 76.3(13) . .
C44 C43 O34 99.6(10) . .
C49 C44 C45 120.9(14) . .
C49 C44 C43 125.3(16) . .
C45 C44 C43 113.6(11) . .
C46 C45 C44 122.1(11) . .
C46 C45 H45 118.9 . .
C44 C45 H45 118.9 . .
C47 C46 C45 116.0(15) . .
C47 C46 H46 122.0 . .
C45 C46 H46 122.0 . .
C46 C47 C48 122.1(13) . .
C46 C47 H47 119.0 . .
C48 C47 H47 119.0 . .
C49 C48 C47 120.5(11) . .
C49 C48 H48 119.7 . .
C47 C48 H48 119.7 . .
C48 C49 C44 117.9(15) . .
C48 C49 C50 117.4(11) . .
C44 C49 C50 124.3(13) . .
C51 C50 C55 118.6(14) . .
C51 C50 C49 117.5(12) . .
C55 C50 C49 123.8(12) . .
C52 C51 C50 120.0(12) . .
C52 C51 H51 120.0 . .
C50 C51 H51 120.0 . .
C51 C52 C53 123.8(15) . .
C51 C52 H52 118.1 . .
C53 C52 H52 118.1 . .
C54 C53 C52 116.4(15) . .
C54 C53 H53 121.8 . .
C52 C53 H53 121.8 . .
C55 C54 C53 119.6(11) . .
C55 C54 H54 120.2 . .
C53 C54 H54 120.2 . .
C54 C55 C50 121.5(11) . .
C54 C55 C56 116.5(8) . .
C50 C55 C56 122.0(10) . .
O38 C56 O37 125.0(5) . .
O38 C56 C55 117.9(5) . .
O37 C56 C55 117.1(5) . .
O16 C57 O15 125.7(5) . .
O16 C57 C58 118.7(3) . .
O15 C57 C58 115.6(4) . .
C63 C58 C59 120.7(3) . .
C63 C58 C57 122.7(3) . .
C59 C58 C57 116.2 . .
C60 C59 C58 119.4(6) . .
C60 C59 H59 120.3 . .
C58 C59 H59 120.3 . .
C61 C60 C59 120.3(9) . .
C61 C60 H60 119.8 . .
C59 C60 H60 119.8 . .
C60 C61 C62 120.5(8) . .
C60 C61 H61 119.8 . .
C62 C61 H61 119.8 . .
C61 C62 C63 120.4(11) . .
C61 C62 H62 119.8 . .
C63 C62 H62 119.8 . .
C58 C63 C62 118.6(8) . .
C58 C63 C64 122.7(7) . .
C62 C63 C64 118.7(10) . .
C69 C64 C65 118.4(10) . .
C69 C64 C63 122.2(8) . .
C65 C64 C63 119.3(10) . .
C66 C65 C64 120.0(11) . .
C66 C65 H65 120.0 . .
C64 C65 H65 120.0 . .
C67 C66 C65 120.7(8) . .
C67 C66 H66 119.6 . .
C65 C66 H66 119.6 . .
C66 C67 C68 119.9(11) . .
C66 C67 H67 120.0 . .
C68 C67 H67 120.0 . .
C69 C68 C67 119.8(12) . .
C69 C68 H68 120.1 . .
C67 C68 H68 120.1 . .
C68 C69 C64 121.1(8) . .
C68 C69 C70 120.1(11) . .
C64 C69 C70 118.7(10) . .
O14 C70 O13 125.0(8) . .
O14 C70 C69 115.8(12) . .
O13 C70 C69 119.1(11) . .
N1 C71 C72 124.0(5) . .
N1 C71 H71 118.0 . .
C72 C71 H71 118.0 . .
C74 C72 C71 118.0(5) . .
C74 C72 C73 119.7(5) . .
C71 C72 C73 122.3(5) . .
O21 C73 O22 126.1(6) . .
O21 C73 C72 116.0(5) . .
O22 C73 C72 117.9(5) . .
C72 C74 C75 118.6(6) . .
C72 C74 H74 120.7 . .
C75 C74 H74 120.7 . .
C76 C75 C74 118.5(6) . .
C76 C75 H75 120.7 . .
C74 C75 H75 120.7 . .
N1 C76 C75 123.8(5) . .
N1 C76 H76 118.1 . .
C75 C76 H76 118.1 . .
N2 C77 C78 124.2(7) . .
N2 C77 H77 117.9 . .
C78 C77 H77 117.9 . .
C81 C78 C77 118.2(8) . .
C81 C78 C79 107.8(10) . .
C77 C78 C79 133.2(10) . .
C81 C78 C80 130.0(10) . .
C77 C78 C80 111.6(10) . .
C79 C78 C80 25.2(6) . .
C80 C79 O30 100(3) . .
C80 C79 O29 128(3) . .
O30 C79 O29 52.4(13) . .
C80 C79 O31 47(2) . .
O30 C79 O31 74.9(15) . .
O29 C79 O31 127(2) . .
C80 C79 C78 85(3) . .
O30 C79 C78 171(2) . .
O29 C79 C78 119.0(15) . .
O31 C79 C78 113.3(17) . .
C79 C80 O31 102(3) . .
C79 C80 O30 49(2) . .
O31 C80 O30 75.8(13) . .
C79 C80 O32 163(3) . .
O31 C80 O32 61.3(15) . .
O30 C80 O32 118.8(16) . .
C79 C80 C78 70(3) . .
O31 C80 C78 130.8(14) . .
O30 C80 C78 118.6(17) . .
O32 C80 C78 122.3(13) . .
C79 C80 O29 34(2) . .
O31 C80 O29 110.0(15) . .
O30 C80 O29 34.9(8) . .
O32 C80 O29 144.2(13) . .
C78 C80 O29 90.4(12) . .
C79 C80 Gd3 102(3) . .
O31 C80 Gd3 32.7(10) . .
O30 C80 Gd3 58.2(9) . .
O32 C80 Gd3 62.3(8) . .
C78 C80 Gd3 161.8(8) . .
O29 C80 Gd3 91.6(7) . .
C78 C81 C82 118.1(9) . .
C78 C81 H81 120.9 . .
C82 C81 H81 120.9 . .
C83 C82 C81 120.1(9) . .
C83 C82 H82 120.0 . .
C81 C82 H82 120.0 . .
N2 C83 C82 123.3(8) . .
N2 C83 H83 118.3 . .
C82 C83 H83 118.3 . .
O27 C84 O28 122.0(7) . .
O27 C84 C85 120.3(8) . .
O28 C84 C85 117.7(8) . .
O27 C84 Gd7 62.7(4) . .
O28 C84 Gd7 59.8(4) . .
C85 C84 Gd7 171.8(5) . .
C87 C85 C86 118.1(6) . .
C87 C85 C84 122.4(8) . .
C86 C85 C84 119.5(7) . .
N3 C86 C85 122.9(3) . .
N3 C86 H86 118.5 . .
C85 C86 H86 118.5 . .
C88 C87 C85 119.1(9) . .
C88 C87 H87 120.4 . .
C85 C87 H87 120.4 . .
C89 C88 C87 119.0(9) . .
C89 C88 H88 120.5 . .
C87 C88 H88 120.5 . .
N3 C89 C88 123.8(8) . .
N3 C89 H89 118.1 . .
C88 C89 H89 118.1 . .

loop_
_geom_bond_atom_site_label_1
_geom_bond_atom_site_label_2
_geom_bond_distance
_geom_bond_site_symmetry_2
Gd1 O15 2.234(6) 2_776
Gd1 O1 2.283(5) .
Gd1 O13 2.297(6) .
Gd1 O4 2.349(5) .
Gd1 O12 2.363(6) .
Gd1 O2 2.401(6) .
Gd1 O44 2.419(7) .
Gd1 O11 2.529(5) .
Gd1 C14 2.810(8) .
Gd1 Gd4 3.7122(6) .
Gd1 Gd2 3.7132(8) .
Gd1 Gd3 3.7655(7) .
Gd2 O37 2.288(6) 2_766
Gd2 O1 2.289(5) .
Gd2 O46 2.311(2) .
Gd2 O14 2.318(7) .
Gd2 O2 2.321(6) .
Gd2 O34 2.326(15) .
Gd2 O35 2.362(11) .
Gd2 O3 2.406(5) .
Gd2 O36 2.42(2) .
Gd2 O39 2.494(13) .
Gd2 Gd3 3.7677(6) .
Gd3 O31 2.166(11) .
Gd3 O17 2.272(5) .
Gd3 O16 2.282(7) 2_776
Gd3 O2 2.307(5) .
Gd3 O4 2.320(5) .
Gd3 O3 2.347(5) .
Gd3 O33 2.430(10) .
Gd3 O30 2.486(10) .
Gd3 O32 2.575(9) .
Gd3 C80 2.908(18) .
Gd4 O6 2.313(4) .
Gd4 O9 2.315(5) .
Gd4 O4 2.341(5) .
Gd4 O5 2.341(4) .
Gd4 O38 2.347(5) 2_766
Gd4 O7 2.356(4) .
Gd4 O3 2.362(5) .
Gd4 O1 2.444(5) .
Gd4 Gd7 3.7418(5) .
Gd5 O24 2.309(4) 2_665
Gd5 O10 2.312(4) .
Gd5 O6 2.315(4) .
Gd5 O8 2.339(4) .
Gd5 O22 2.389(4) .
Gd5 O40 2.404(4) .
Gd5 O7 2.456(4) .
Gd5 N1 2.5783(19) 2_765
Gd5 Gd7 3.7006(5) .
Gd5 Gd6 3.7386(5) .
Gd6 O18 2.256(4) .
Gd6 O23 2.265(5) 2_665
Gd6 O8 2.278(4) .
Gd6 O5 2.300(4) .
Gd6 O19 2.342(4) .
Gd6 O7 2.345(4) .
Gd6 O26 2.346(4) .
Gd6 Gd7 3.6634(5) .
Gd7 O20 2.265(5) 2_665
Gd7 O25 2.290(4) .
Gd7 O21 2.321(4) .
Gd7 O6 2.323(4) .
Gd7 O28 2.371(5) .
Gd7 O8 2.378(4) .
Gd7 O5 2.401(4) .
Gd7 O27 2.436(5) .
Gd7 C84 2.741(7) .
O9 C1 1.251(5) .
O10 C1 1.265(5) .
O11 C14 1.247(9) .
O12 C14 1.281(8) .
O13 C70 1.251(16) .
O14 C70 1.245(16) .
O15 C57 1.272(7) .
O15 Gd1 2.234(6) 2_776
O16 C57 1.260(9) .
O16 Gd3 2.282(7) 2_776
O17 C15 1.234(6) .
O18 C15 1.274(5) .
O19 C28 1.264(8) .
O20 C28 1.243(8) .
O20 Gd7 2.265(5) 2_665
O21 C73 1.248(7) .
O22 C73 1.262(7) .
O23 C42 1.260(8) .
O23 Gd6 2.265(5) 2_665
O24 C42 1.261(7) .
O24 Gd5 2.309(4) 2_665
O25 C29 1.254(8) .
O26 C29 1.268(8) .
O27 C84 1.254(10) .
O28 C84 1.270(10) .
O29 O30 0.994(14) .
O29 C79 1.22(2) .
O29 C80 1.72(2) .
O30 C79 0.97(2) .
O30 C80 1.266(19) .
O30 O31 1.387(14) .
O31 C80 0.956(18) .
O31 O32 1.187(15) .
O31 C79 1.28(2) .
O32 C80 1.30(2) .
O33 C43 1.284(14) .
O34 O35 1.173(19) .
O34 C43 1.85(2) .
O35 O36 0.90(3) .
O35 C43 1.140(16) .
O36 C43 1.37(3) .
O37 C56 1.257(6) .
O37 Gd2 2.288(6) 2_766
O38 C56 1.235(5) .
O38 Gd4 2.347(5) 2_766
N1 C76 1.327(7) .
N1 C71 1.340(6) .
N1 Gd5 2.578(3) 2_765
N2 C77 1.332(9) .
N2 C83 1.333(14) .
N3 C86 1.3342 .
N3 C89 1.335(11) .
C1 C2 1.5091 .
C2 C7 1.393(7) .
C2 C3 1.3982 .
C3 C4 1.403(7) .
C3 H3 0.9500 .
C4 C5 1.390(11) .
C4 H4 0.9500 .
C5 C6 1.382(10) .
C5 H5 0.9500 .
C6 C7 1.411(9) .
C6 H6 0.9500 .
C7 C8 1.492(7) .
C8 C9 1.4098 .
C8 C13 1.410(7) .
C9 C10 1.383(9) .
C9 H9 0.9500 .
C10 C11 1.387(11) .
C10 H10 0.9500 .
C11 C12 1.382(13) .
C11 H11 0.9500 .
C12 C13 1.403(11) .
C12 H12 0.9500 .
C13 C14 1.507(11) .
C15 C16 1.5122 .
C16 C17 1.3957 .
C16 C21 1.399(7) .
C17 C18 1.393(8) .
C17 H17 0.9500 .
C18 C19 1.392(12) .
C18 H18 0.9500 .
C19 C20 1.380(11) .
C19 H19 0.9500 .
C20 C21 1.408(9) .
C20 H20 0.9500 .
C21 C22 1.508(10) .
C22 C27 1.401(9) .
C22 C23 1.402(9) .
C23 C24 1.366(12) .
C23 H23 0.9500 .
C24 C25 1.383(11) .
C24 H24 0.9500 .
C25 C26 1.390(10) .
C25 H25 0.9500 .
C26 C27 1.395(10) .
C26 H26 0.9500 .
C27 C28 1.505(8) .
C29 C30 1.506(8) .
C30 C35 1.397(10) .
C30 C31 1.400(9) .
C31 C32 1.382(11) .
C31 H31 0.9500 .
C32 C33 1.365(13) .
C32 H32 0.9500 .
C33 C34 1.377(12) .
C33 H33 0.9500 .
C34 C35 1.395(9) .
C34 H34 0.9500 .
C35 C36 1.487(10) .
C36 C41 1.400(10) .
C36 C37 1.408(10) .
C37 C38 1.376(13) .
C37 H37 0.9500 .
C38 C39 1.389(14) .
C38 H38 0.9500 .
C39 C40 1.389(11) .
C39 H39 0.9500 .
C40 C41 1.403(10) .
C40 H40 0.9500 .
C41 C42 1.506(9) .
C43 C44 1.499(18) .
C44 C49 1.370(15) .
C44 C45 1.39(2) .
C45 C46 1.36(2) .
C45 H45 0.9500 .
C46 C47 1.356(15) .
C46 H46 0.9500 .
C47 C48 1.414(19) .
C47 H47 0.9500 .
C48 C49 1.338(18) .
C48 H48 0.9500 .
C49 C50 1.49(2) .
C50 C51 1.372(18) .
C50 C55 1.398(14) .
C51 C52 1.36(2) .
C51 H51 0.9500 .
C52 C53 1.407(16) .
C52 H52 0.9500 .
C53 C54 1.40(2) .
C53 H53 0.9500 .
C54 C55 1.398(17) .
C54 H54 0.9500 .
C55 C56 1.503(10) .
C57 C58 1.5014 .
C58 C63 1.398(11) .
C58 C59 1.4011 .
C59 C60 1.393(9) .
C59 H59 0.9500 .
C60 C61 1.372(16) .
C60 H60 0.9500 .
C61 C62 1.395(14) .
C61 H61 0.9500 .
C62 C63 1.401(11) .
C62 H62 0.9500 .
C63 C64 1.501(13) .
C64 C69 1.400(17) .
C64 C65 1.401(11) .
C65 C66 1.390(15) .
C65 H65 0.9500 .
C66 C67 1.380(18) .
C66 H66 0.9500 .
C67 C68 1.384(12) .
C67 H67 0.9500 .
C68 C69 1.383(16) .
C68 H68 0.9500 .
C69 C70 1.510(11) .
C71 C72 1.395(8) .
C71 H71 0.9500 .
C72 C74 1.386(9) .
C72 C73 1.505(8) .
C74 C75 1.394(9) .
C74 H74 0.9500 .
C75 C76 1.391(9) .
C75 H75 0.9500 .
C76 H76 0.9500 .
C77 C78 1.383(10) .
C77 H77 0.9500 .
C78 C81 1.368(11) .
C78 C79 1.48(2) .
C78 C80 1.57(2) .
C79 C80 0.670(16) .
C81 C82 1.370(16) .
C81 H81 0.9500 .
C82 C83 1.360(18) .
C82 H82 0.9500 .
C83 H83 0.9500 .
C84 C85 1.500(9) .
C85 C87 1.373(13) .
C85 C86 1.397(10) .
C86 H86 0.9500 .
C87 C88 1.370(12) .
C87 H87 0.9500 .
C88 C89 1.361(14) .
C88 H88 0.9500 .
C89 H89 0.9500 .
